data_4307661
loop_
_publ_author_name
'Violaine Cou\'e'
'R\'emi Dessapt'
'Martine Bujoli-Doeuff'
'Michel Evain'
'St\'ephane Jobic'

_publ_contact_author_address
; Institut des Mat\'eriaux Jean Rouxel
  2 rue de la Houssini\`ere
  BP 32229
  44322 NANTES CEDEX 3
  FRANCE
;
_publ_contact_author_email Stephane.Jobic@cnrs-imn.fr
_publ_contact_author_fax '(33) 2 40 37 39 95'
_publ_contact_author_name 'Jobic, St\'ephane'
_publ_contact_author_phone '(33) 2 40 37 39 22'
_publ_section_title
;
Synthesis, Characterization, and Photochromic Properties of Hybrid
Organic-Inorganic Materials Based on Molybdate, DABCO, and Piperazine
;
_journal_name_full 'Inorganic Chemistry'
_journal_page_first 2824
_journal_page_last 2835
_journal_paper_doi 10.1021/ic0621502
_journal_volume 46
_journal_year 2007
_chemical_formula_moiety 'Mo3 O10, 2(C3 H7 N), O H2'
_chemical_formula_sum 'C6 H16 Mo3 N2 O11'
_chemical_formula_weight 580
_chemical_name_systematic ' ?'
_space_group_IT_number 62
_symmetry_cell_setting orthorhombic
_symmetry_space_group_name_Hall '-P 2ac 2n'
_symmetry_space_group_name_H-M 'P n m a'
_audit_creation_method 'Jana2000 Version : 05/04/2006'
_cell_angle_alpha 90
_cell_angle_beta 90
_cell_angle_gamma 90
_cell_formula_units_Z 4
_cell_length_a 7.6028(5)
_cell_length_b 10.3658(9)
_cell_length_c 17.8759(12)
_cell_volume 1408.78(18)
_computing_publication_material '(Jana2000; Petricek and Dusek, 2000)'
_computing_structure_refinement '(Jana2000; Petricek and Dusek, 2000)'
_diffrn_ambient_temperature 293
_diffrn_measured_fraction_theta_full 0.99
_diffrn_measurement_device_type 'Nonius CCD'
_diffrn_radiation_type 'Mo K\a'
_diffrn_radiation_wavelength 0.71069
_diffrn_reflns_av_R_equivalents 0.0899
_diffrn_reflns_av_sigmaI/netI 0.0208
_diffrn_reflns_limit_h_max 11
_diffrn_reflns_limit_h_min -12
_diffrn_reflns_limit_k_max 16
_diffrn_reflns_limit_k_min -15
_diffrn_reflns_limit_l_max 27
_diffrn_reflns_limit_l_min -28
_diffrn_reflns_number 25876
_diffrn_reflns_theta_full 35.00
_diffrn_reflns_theta_max 35.00
_diffrn_reflns_theta_min 5.28
_exptl_absorpt_coefficient_mu 2.691
_exptl_absorpt_correction_T_max 0.999
_exptl_absorpt_correction_T_min 0.671
_exptl_absorpt_correction_type gaussian
_exptl_absorpt_process_details '(Jana2000; Petricek, Dusek & Palatinus, 2000)'
_exptl_crystal_colour colorless
_exptl_crystal_density_diffrn 2.7338
_exptl_crystal_description lath
_exptl_crystal_F_000 1112
_exptl_crystal_size_max 0.6
_exptl_crystal_size_mid 0.016
_exptl_crystal_size_min 0.0004
_refine_diff_density_max 2.39
_refine_diff_density_min -2.06
_refine_ls_extinction_method none
_refine_ls_goodness_of_fit_gt 2.03
_refine_ls_goodness_of_fit_ref 1.94
_refine_ls_hydrogen_treatment constr
_refine_ls_number_parameters 112
_refine_ls_number_reflns 3215
_refine_ls_R_factor_all 0.0570
_refine_ls_R_factor_gt 0.0439
_refine_ls_shift/su_max 0.0007
_refine_ls_shift/su_mean 0.0001
_refine_ls_structure_factor_coef Fsqd
_refine_ls_weighting_details w=1/(\s^2^(I)+0.001936I^2^)
_refine_ls_weighting_scheme sigma
_refine_ls_wR_factor_gt 0.1244
_refine_ls_wR_factor_ref 0.1292
_reflns_number_gt 2717
_reflns_number_total 3215
_reflns_threshold_expression I>2\s(I)
_cod_data_source_file ic0621502si20061113_080902.cif
_cod_data_source_block (II)
_cod_depositor_comments
;
The following automatic conversions were performed:
'_exptl_absorpt_correction_type' value 'Gaussian' changed to 'gaussian'
according to '/home/saulius/struct/CIF-dictionaries/cif_core.dic'
dictionary named 'cif_core.dic' version 2.4.1 from 2010-06-29.

Automatic conversion script
Id: cif_fix_enum 1527 2010-12-29 10:47:43Z saulius 
;
_cod_database_code 4307661

loop_
_symmetry_equiv_pos_site_id
_symmetry_equiv_pos_as_xyz
1 x,y,z
2 1/2+x,y,1/2-z
3 1/2-x,1/2+y,1/2+z
4 -x,1/2+y,-z
5 -x,-y,-z
6 1/2-x,-y,1/2+z
7 1/2+x,1/2-y,1/2-z
8 x,1/2-y,z

loop_
_atom_site_label
_atom_site_type_symbol
_atom_site_fract_x
_atom_site_fract_y
_atom_site_fract_z
_atom_site_adp_type
_atom_site_U_iso_or_equiv
_atom_site_symmetry_multiplicity
_atom_site_occupancy
_atom_site_calc_flag
_atom_site_refinement_flags
_atom_site_disorder_assembly
_atom_site_disorder_group
Mo1 Mo 0.54743(4) 0.42455(3) 0.253624(16) Uani 0.01062(9) 8 1 d . . .
Mo2 Mo 0.28508(6) 0.25 0.36154(2) Uani 0.01169(11) 4 1 d . . .
O1 O 0.5534(4) 0.25 0.1807(2) Uani 0.0144(10) 4 1 d . . .
O2 O 0.5169(4) 0.5294(3) 0.18216(17) Uani 0.0243(9) 8 1 d . . .
O3 O 0.5831(4) 0.5203(3) 0.33003(17) Uani 0.0217(8) 8 1 d . . .
O4 O 0.2970(3) 0.3855(3) 0.26400(16) Uani 0.0141(7) 8 1 d . . .
O5 O 0.5306(4) 0.25 0.3298(2) Uani 0.0125(9) 4 1 d . . .
O6 O 0.2840(4) 0.3795(3) 0.42067(17) Uani 0.0228(9) 8 1 d . . .
O_w O 0.2188(6) 0.25 0.6351(4) Uani 0.0395(18) 4 1 d . . .
N1 N 0.6907(6) 0.25 0.4631(3) Uani 0.0232(15) 4 1 d . . .
N2 N 0.8887(6) 0.25 0.5735(2) Uani 0.0167(12) 4 1 d . . .
C1 C 0.5835(9) 0.25 0.5313(4) Uani 0.047(3) 4 1 d . . .
C2 C 0.7028(8) 0.25 0.6007(4) Uani 0.031(2) 4 1 d . . .
C3 C 0.8043(7) 0.3668(5) 0.4608(3) Uani 0.0318(15) 8 1 d . . .
C4 C 0.9244(6) 0.3674(4) 0.5281(2) Uani 0.0226(11) 8 1 d . . .
H1 H 0.615198 0.25 0.422864 Uiso 0.0278 4 1 d . . .
H2 H 0.962337 0.25 0.614346 Uiso 0.02 4 1 d . . .
H3 H 0.509338 0.17388 0.532209 Uiso 0.0567 8 1 d . . .
H4 H 0.681739 0.327421 0.629883 Uiso 0.0376 8 1 d . . .
H5 H 0.73107 0.44345 0.461534 Uiso 0.0381 8 1 d . . .
H6 H 0.874354 0.365927 0.415497 Uiso 0.0381 8 1 d . . .
H7 H 1.045901 0.366697 0.511581 Uiso 0.0271 8 1 d . . .
H8 H 0.901406 0.443682 0.558011 Uiso 0.0271 8 1 d . . .

loop_
_atom_site_aniso_label
_atom_site_aniso_type_symbol
_atom_site_aniso_U_11
_atom_site_aniso_U_22
_atom_site_aniso_U_33
_atom_site_aniso_U_12
_atom_site_aniso_U_13
_atom_site_aniso_U_23
Mo1 Mo 0.00839(16) 0.01033(15) 0.01314(15) -0.00015(9) 0.00088(9) 0.00034(10)
Mo2 Mo 0.0099(2) 0.0153(2) 0.00986(19) 0 0.00012(13) 0
O1 O 0.0106(16) 0.0185(18) 0.0140(17) 0 0.0016(12) 0
O2 O 0.0211(14) 0.0275(16) 0.0244(15) 0.0056(12) 0.0027(11) 0.0123(13)
O3 O 0.0211(14) 0.0209(14) 0.0229(14) -0.0010(11) -0.0007(10) -0.0095(12)
O4 O 0.0106(12) 0.0175(12) 0.0143(12) -0.0005(9) -0.0001(9) 0.0022(10)
O5 O 0.0105(16) 0.0136(16) 0.0133(16) 0 -0.0034(12) 0
O6 O 0.0237(15) 0.0264(15) 0.0184(14) 0.0017(12) -0.0001(11) -0.0068(12)
O_w O 0.027(3) 0.025(2) 0.067(4) 0 -0.022(2) 0
N1 N 0.017(2) 0.037(3) 0.015(2) 0 -0.0026(16) 0
N2 N 0.017(2) 0.021(2) 0.0121(19) 0 0.0001(15) 0
C1 C 0.018(3) 0.095(7) 0.029(4) 0 0.000(3) 0
C2 C 0.024(3) 0.053(5) 0.017(3) 0 0.003(2) 0
C3 C 0.048(3) 0.025(2) 0.023(2) 0.0006(19) -0.0119(19) 0.0052(17)
C4 C 0.031(2) 0.0175(18) 0.0193(18) -0.0029(15) -0.0034(15) 0.0035(15)

loop_
_atom_type_symbol
_atom_type_scat_dispersion_real
_atom_type_scat_dispersion_imag
_atom_type_scat_source
_atom_type_scat_versus_stol_list
Mo -1.683 0.686 'International Tables Vol C Tables  4.2.6.8 and 6.1.1.1'
;
 stol     0.00    0.05    0.10    0.15    0.20    0.25    0.30    0.35    0.40  
  f     42.000  41.003  38.656  35.907  33.195  30.665  28.382  26.368  24.620  
 stol     0.45    0.50    0.55    0.60    0.65    0.70    0.75    0.80    0.85  
  f     23.109  21.796  20.638  19.595  18.635  17.732  16.871  16.036  15.230  
 stol     0.90    0.95    1.00    1.05    1.10    1.15    1.20    1.25    1.30  
  f     14.448  13.693  12.968  12.276  11.621  11.005  10.430   9.896   9.404  
 stol     1.35    1.40    1.45    1.50    1.55    1.60    1.65    1.70    1.75  
  f      8.953   8.542   8.169   7.831   7.526   7.251   7.003   6.780   6.579  
 stol     1.80    1.85    1.90    1.95    2.00    2.05    2.10    2.15    2.20  
  f      6.397   6.232   6.080   5.943   5.813   5.706   5.600   5.497   5.396  
 stol     2.25    2.30    2.35    2.40    2.45    2.50    2.55    2.60    2.65  
  f      5.297   5.199   5.104   5.010   4.918   4.827   4.742   4.657   4.572  
 stol     2.70    2.75    2.80    2.85    2.90    2.95    3.00    3.05    3.10  
  f      4.488   4.403   4.319   4.236   4.153   4.070   3.988   3.905   3.824  
 stol     3.15    3.20    3.25    3.30    3.35    3.40    3.45    3.50    3.55  
  f      3.743   3.664   3.586   3.510   3.435   3.361   3.288   3.217   3.145  
 stol     3.60    3.65    3.70    3.75    3.80    3.85    3.90    3.95    4.00  
  f      3.076   3.008   2.941   2.877   2.814   2.753   2.694   2.637   2.581  
 stol     4.05    4.10    4.15    4.20    4.25    4.30    4.35    4.40    4.45  
  f      2.527   2.474   2.423   2.374   2.325   2.279   2.234   2.190   2.148  
 stol     4.50    4.55    4.60    4.65    4.70    4.75    4.80    4.85    4.90  
  f      2.107   2.067   2.029   1.992   1.956   1.921   1.888   1.856   1.825  
 stol     4.95    5.00    5.05    5.10    5.15    5.20    5.25    5.30    5.35  
  f      1.795   1.766   1.738   1.711   1.686   1.661   1.637   1.614   1.592  
 stol     5.40    5.45    5.50    5.55    5.60    5.65    5.70    5.75    5.80  
  f      1.571   1.550   1.531   1.512   1.494   1.477   1.460   1.444   1.429  
;
O 0.011 0.006 'International Tables Vol C Tables  4.2.6.8 and 6.1.1.1'
;
 stol     0.00    0.05    0.10    0.15    0.20    0.25    0.30    0.35    0.40  
  f      8.000   7.798   7.245   6.472   5.623   4.808   4.089   3.489   3.006  
 stol     0.45    0.50    0.55    0.60    0.65    0.70    0.75    0.80    0.85  
  f      2.629   2.338   2.115   1.946   1.816   1.714   1.635   1.568   1.512  
 stol     0.90    0.95    1.00    1.05    1.10    1.15    1.20    1.25    1.30  
  f      1.463   1.419   1.377   1.337   1.298   1.259   1.221   1.183   1.145  
 stol     1.35    1.40    1.45    1.50    1.55    1.60    1.65    1.70    1.75  
  f      1.107   1.070   1.033   0.997   0.961   0.926   0.891   0.857   0.824  
 stol     1.80    1.85    1.90    1.95    2.00    2.05    2.10    2.15    2.20  
  f      0.792   0.761   0.731   0.702   0.674   0.647   0.620   0.595   0.570  
 stol     2.25    2.30    2.35    2.40    2.45    2.50    2.55    2.60    2.65  
  f      0.547   0.524   0.503   0.482   0.462   0.443   0.425   0.407   0.391  
 stol     2.70    2.75    2.80    2.85    2.90    2.95    3.00    3.05    3.10  
  f      0.375   0.359   0.345   0.331   0.317   0.304   0.292   0.280   0.269  
 stol     3.15    3.20    3.25    3.30    3.35    3.40    3.45    3.50    3.55  
  f      0.259   0.249   0.239   0.230   0.221   0.212   0.204   0.196   0.189  
 stol     3.60    3.65    3.70    3.75    3.80    3.85    3.90    3.95    4.00  
  f      0.182   0.175   0.168   0.162   0.156   0.150   0.145   0.139   0.134  
 stol     4.05    4.10    4.15    4.20    4.25    4.30    4.35    4.40    4.45  
  f      0.129   0.124   0.120   0.115   0.111   0.107   0.103   0.100   0.096  
 stol     4.50    4.55    4.60    4.65    4.70    4.75    4.80    4.85    4.90  
  f      0.093   0.090   0.087   0.084   0.081   0.079   0.076   0.073   0.071  
 stol     4.95    5.00    5.05    5.10    5.15    5.20    5.25    5.30    5.35  
  f      0.069   0.067   0.065   0.063   0.061   0.060   0.058   0.056   0.055  
 stol     5.40    5.45    5.50    5.55    5.60    5.65    5.70    5.75    5.80  
  f      0.053   0.052   0.050   0.049   0.048   0.046   0.045   0.044   0.042  
;
C 0.003 0.002 'International Tables Vol C Tables  4.2.6.8 and 6.1.1.1'
;
 stol     0.00    0.05    0.10    0.15    0.20    0.25    0.30    0.35    0.40  
  f      6.000   5.749   5.107   4.311   3.560   2.949   2.494   2.171   1.948  
 stol     0.45    0.50    0.55    0.60    0.65    0.70    0.75    0.80    0.85  
  f      1.794   1.685   1.603   1.537   1.479   1.426   1.374   1.322   1.271  
 stol     0.90    0.95    1.00    1.05    1.10    1.15    1.20    1.25    1.30  
  f      1.219   1.166   1.114   1.063   1.012   0.962   0.914   0.867   0.822  
 stol     1.35    1.40    1.45    1.50    1.55    1.60    1.65    1.70    1.75  
  f      0.778   0.736   0.697   0.659   0.622   0.588   0.556   0.525   0.495  
 stol     1.80    1.85    1.90    1.95    2.00    2.05    2.10    2.15    2.20  
  f      0.468   0.442   0.418   0.395   0.373   0.353   0.334   0.316   0.299  
 stol     2.25    2.30    2.35    2.40    2.45    2.50    2.55    2.60    2.65  
  f      0.283   0.268   0.254   0.241   0.228   0.216   0.205   0.195   0.185  
 stol     2.70    2.75    2.80    2.85    2.90    2.95    3.00    3.05    3.10  
  f      0.176   0.167   0.159   0.151   0.144   0.137   0.130   0.124   0.118  
 stol     3.15    3.20    3.25    3.30    3.35    3.40    3.45    3.50    3.55  
  f      0.113   0.107   0.102   0.098   0.093   0.089   0.085   0.081   0.078  
 stol     3.60    3.65    3.70    3.75    3.80    3.85    3.90    3.95    4.00  
  f      0.074   0.071   0.068   0.065   0.063   0.060   0.058   0.055   0.053  
 stol     4.05    4.10    4.15    4.20    4.25    4.30    4.35    4.40    4.45  
  f      0.051   0.049   0.047   0.045   0.043   0.041   0.040   0.038   0.037  
 stol     4.50    4.55    4.60    4.65    4.70    4.75    4.80    4.85    4.90  
  f      0.035   0.034   0.033   0.032   0.031   0.030   0.029   0.028   0.027  
 stol     4.95    5.00    5.05    5.10    5.15    5.20    5.25    5.30    5.35  
  f      0.026   0.025   0.024   0.023   0.023   0.022   0.022   0.021   0.020  
 stol     5.40    5.45    5.50    5.55    5.60    5.65    5.70    5.75    5.80  
  f      0.020   0.019   0.019   0.018   0.018   0.017   0.016   0.016   0.015  
;
N 0.006 0.003 'International Tables Vol C Tables  4.2.6.8 and 6.1.1.1'
;
 stol     0.00    0.05    0.10    0.15    0.20    0.25    0.30    0.35    0.40  
  f      7.000   6.776   6.180   5.385   4.563   3.825   3.219   2.747   2.393  
 stol     0.45    0.50    0.55    0.60    0.65    0.70    0.75    0.80    0.85  
  f      2.132   1.942   1.802   1.697   1.616   1.551   1.496   1.445   1.398  
 stol     0.90    0.95    1.00    1.05    1.10    1.15    1.20    1.25    1.30  
  f      1.353   1.309   1.265   1.221   1.177   1.133   1.090   1.047   1.004  
 stol     1.35    1.40    1.45    1.50    1.55    1.60    1.65    1.70    1.75  
  f      0.962   0.921   0.882   0.843   0.805   0.769   0.734   0.700   0.667  
 stol     1.80    1.85    1.90    1.95    2.00    2.05    2.10    2.15    2.20  
  f      0.636   0.606   0.578   0.551   0.525   0.500   0.477   0.454   0.433  
 stol     2.25    2.30    2.35    2.40    2.45    2.50    2.55    2.60    2.65  
  f      0.412   0.393   0.374   0.357   0.340   0.324   0.309   0.295   0.282  
 stol     2.70    2.75    2.80    2.85    2.90    2.95    3.00    3.05    3.10  
  f      0.269   0.257   0.245   0.234   0.223   0.213   0.204   0.195   0.187  
 stol     3.15    3.20    3.25    3.30    3.35    3.40    3.45    3.50    3.55  
  f      0.179   0.171   0.164   0.157   0.150   0.144   0.138   0.132   0.127  
 stol     3.60    3.65    3.70    3.75    3.80    3.85    3.90    3.95    4.00  
  f      0.122   0.117   0.112   0.108   0.103   0.099   0.095   0.092   0.088  
 stol     4.05    4.10    4.15    4.20    4.25    4.30    4.35    4.40    4.45  
  f      0.085   0.081   0.078   0.075   0.072   0.070   0.067   0.064   0.062  
 stol     4.50    4.55    4.60    4.65    4.70    4.75    4.80    4.85    4.90  
  f      0.060   0.058   0.056   0.054   0.052   0.050   0.049   0.047   0.046  
 stol     4.95    5.00    5.05    5.10    5.15    5.20    5.25    5.30    5.35  
  f      0.044   0.043   0.042   0.041   0.039   0.038   0.037   0.036   0.035  
 stol     5.40    5.45    5.50    5.55    5.60    5.65    5.70    5.75    5.80  
  f      0.034   0.033   0.032   0.031   0.031   0.030   0.029   0.028   0.027  
;
H 0.000 0.000 'International Tables Vol C Tables  4.2.6.8 and 6.1.1.1'
;
 stol     0.00    0.05    0.10    0.15    0.20    0.25    0.30    0.35    0.40  
  f      1.000   0.960   0.854   0.713   0.568   0.438   0.331   0.248   0.184  
 stol     0.45    0.50    0.55    0.60    0.65    0.70    0.75    0.80    0.85  
  f      0.138   0.103   0.078   0.060   0.046   0.036   0.028   0.022   0.018  
 stol     0.90    0.95    1.00    1.05    1.10    1.15    1.20    1.25    1.30  
  f      0.014   0.011   0.009   0.007   0.006   0.005   0.004   0.004   0.003  
 stol     1.35    1.40    1.45    1.50    1.55    1.60    1.65    1.70    1.75  
  f      0.003   0.002   0.002   0.002   0.002   0.002   0.001   0.001   0.000  
 stol     1.80    1.85    1.90    1.95    2.00    2.05    2.10    2.15    2.20  
  f      0.000   0.000   0.000   0.000   0.000   0.000   0.000   0.000   0.000  
 stol     2.25    2.30    2.35    2.40    2.45    2.50    2.55    2.60    2.65  
  f      0.000   0.000   0.000   0.000   0.000   0.000   0.000   0.000   0.000  
 stol     2.70    2.75    2.80    2.85    2.90    2.95    3.00    3.05    3.10  
  f      0.000   0.000   0.000   0.000   0.000   0.000   0.000   0.000   0.000  
 stol     3.15    3.20    3.25    3.30    3.35    3.40    3.45    3.50    3.55  
  f      0.000   0.000   0.000   0.000   0.000   0.000   0.000   0.000   0.000  
 stol     3.60    3.65    3.70    3.75    3.80    3.85    3.90    3.95    4.00  
  f      0.000   0.000   0.000   0.000   0.000   0.000   0.000   0.000   0.000  
 stol     4.05    4.10    4.15    4.20    4.25    4.30    4.35    4.40    4.45  
  f      0.000   0.000   0.000   0.000   0.000   0.000   0.000   0.000   0.000  
 stol     4.50    4.55    4.60    4.65    4.70    4.75    4.80    4.85    4.90  
  f      0.000   0.000   0.000   0.000   0.000   0.000   0.000   0.000   0.000  
 stol     4.95    5.00    5.05    5.10    5.15    5.20    5.25    5.30    5.35  
  f      0.000   0.000   0.000   0.000   0.000   0.000   0.000   0.000   0.000  
 stol     5.40    5.45    5.50    5.55    5.60    5.65    5.70    5.75    5.80  
  f      0.000   0.000   0.000   0.000   0.000   0.000   0.000   0.000   0.000  
;

loop_
_geom_angle_atom_site_label_1
_geom_angle_atom_site_label_2
_geom_angle_atom_site_label_3
_geom_angle_site_symmetry_1
_geom_angle_site_symmetry_2
_geom_angle_site_symmetry_3
_geom_angle
_geom_angle_publ_flag
O1 Mo1 O2 . . . 94.74(13) yes
O1 Mo1 O3 . . . 159.14(13) yes
O1 Mo1 O4 . . . 84.68(12) yes
O1 Mo1 O4 . . 2_555 73.73(12) yes
O1 Mo1 O5 . . . 72.82(11) yes
O2 Mo1 O3 . . . 104.58(15) yes
O2 Mo1 O4 . . . 94.08(13) yes
O2 Mo1 O4 . . 2_555 98.24(13) yes
O2 Mo1 O5 . . . 163.19(13) yes
O3 Mo1 O4 . . . 101.45(13) yes
O3 Mo1 O4 . . 2_555 95.42(12) yes
O3 Mo1 O5 . . . 89.58(13) yes
O4 Mo1 O4 . . 2_555 155.88(13) yes
O4 Mo1 O5 . . . 73.92(12) yes
O4 Mo1 O4 2_555 . . 155.88(13) yes
O4 Mo1 O5 2_555 . . 89.22(12) yes
O1 Mo2 O4 2_455 . . 74.38(11) yes
O1 Mo2 O4 2_455 . 8_555 74.38(11) yes
O1 Mo2 O5 2_455 . . 139.87(16) yes
O1 Mo2 O6 2_455 . . 103.84(12) yes
O1 Mo2 O6 2_455 . 8_555 103.84(12) yes
O4 Mo2 O4 . . 8_555 77.64(11) yes
O4 Mo2 O5 . . . 74.61(11) yes
O4 Mo2 O6 . . . 89.38(13) yes
O4 Mo2 O6 . . 8_555 166.92(13) yes
O4 Mo2 O4 8_555 . . 77.64(11) yes
O4 Mo2 O5 8_555 . . 74.61(11) yes
O4 Mo2 O6 8_555 . . 166.92(13) yes
O4 Mo2 O6 8_555 . 8_555 89.38(13) yes
O5 Mo2 O6 . . . 100.66(12) yes
O5 Mo2 O6 . . 8_555 100.66(12) yes
O6 Mo2 O6 . . 8_555 103.55(15) yes
O6 Mo2 O6 8_555 . . 103.55(15) yes

loop_
_geom_bond_atom_site_label_1
_geom_bond_atom_site_label_2
_geom_bond_site_symmetry_1
_geom_bond_site_symmetry_2
_geom_bond_distance
_geom_bond_publ_flag
Mo1 O1 . . 2.230(2) yes
Mo1 O2 . . 1.693(3) yes
Mo1 O3 . . 1.710(3) yes
Mo1 O4 . . 1.955(3) yes
Mo1 O4 . 2_555 1.966(3) yes
Mo1 O5 . . 2.267(2) yes
Mo2 O1 . 2_455 1.917(4) yes
Mo2 O4 . . 2.241(3) yes
Mo2 O4 . 8_555 2.241(3) yes
Mo2 O5 . . 1.951(3) yes
Mo2 O6 . . 1.709(3) yes
Mo2 O6 . 8_555 1.709(3) yes
O_w O2 . 6_565 3.024(5) yes
O_w O2 . 3_545 3.024(5) yes
O_w O3 . 5_666 2.882(4) yes
O_w O3 . 4_646 2.882(4) yes
N1 O5 . . 2.674(6) yes
N2 O2 . 6_665 3.086(4) yes
N2 O2 . 3_645 3.086(4) yes
